data_4310993
loop_
_publ_author_name
'Bernd Morgenstern'
'Stefan Steinhauser'
'Kaspar Hegetschweiler'
'Eugenio Garribba'
'Giovanni Micera'
'Daniele Sanna'
'L\'aszl\'o Nagy'

_publ_section_title
;
 Complex Formation of Vanadium(IV) with
 1,3,5-Triamino-1,3,5-trideoxy-cis-inositol and Related Ligands
;
_journal_name_full 'Inorganic Chemistry'
_journal_page_first 3116
_journal_page_last 3126
_journal_paper_doi 10.1021/ic0352046
_journal_volume 43
_journal_year 2004
_chemical_formula_sum 'C24 H83 Cl3 N6 O21 V'
_chemical_formula_weight 949.25
_space_group_IT_number 148
_symmetry_cell_setting trigonal
_symmetry_space_group_name_Hall '-R 3'
_symmetry_space_group_name_H-M 'R -3 :H'
_atom_sites_solution_hydrogens geom
_atom_sites_solution_primary direct
_atom_sites_solution_secondary difmap
_audit_creation_method SHELXL-97
_cell_angle_alpha 90.00
_cell_angle_beta 90.00
_cell_angle_gamma 120.00
_cell_formula_units_Z 3
_cell_length_a 17.371(4)
_cell_length_b 17.371(4)
_cell_length_c 13.077(8)
_cell_measurement_temperature 215(2)
_cell_volume 3417(2)
_computing_cell_refinement 'STOE IPDS Software, Vers. 2.87, 1997'
_computing_data_collection 'STOE IPDS Software, Vers. 2.87, 1997'
_computing_data_reduction 'STOE IPDS Software, Vers. 2.87, 1997'
_computing_structure_refinement 'SHELXL-97 (Sheldrick, 1997)'
_computing_structure_solution 'SHELXS-97 (Sheldrick, 1990)'
_diffrn_ambient_temperature 293(2)
_diffrn_measured_fraction_theta_full 0.989
_diffrn_measured_fraction_theta_max 0.989
_diffrn_measurement_device_type 'STOE IPDS'
_diffrn_measurement_method 'image plate'
_diffrn_radiation_monochromator graphite
_diffrn_radiation_source 'fine-focus sealed tube'
_diffrn_radiation_type MoK\a
_diffrn_radiation_wavelength 0.71073
_diffrn_reflns_av_R_equivalents 0.1052
_diffrn_reflns_av_sigmaI/netI 0.0746
_diffrn_reflns_limit_h_max 19
_diffrn_reflns_limit_h_min -19
_diffrn_reflns_limit_k_max 19
_diffrn_reflns_limit_k_min -19
_diffrn_reflns_limit_l_max 14
_diffrn_reflns_limit_l_min -14
_diffrn_reflns_number 7218
_diffrn_reflns_theta_full 24.12
_diffrn_reflns_theta_max 24.12
_diffrn_reflns_theta_min 2.06
_exptl_absorpt_coefficient_mu 0.471
_exptl_crystal_colour orange
_exptl_crystal_density_diffrn 1.384
_exptl_crystal_density_method 'not measured'
_exptl_crystal_description cubic
_exptl_crystal_F_000 1533
_exptl_crystal_size_max 0.15
_exptl_crystal_size_mid 0.15
_exptl_crystal_size_min 0.15
_refine_diff_density_max 0.292
_refine_diff_density_min -0.843
_refine_diff_density_rms 0.083
_refine_ls_extinction_method none
_refine_ls_goodness_of_fit_ref 0.923
_refine_ls_hydrogen_treatment mixed
_refine_ls_matrix_type full
_refine_ls_number_parameters 108
_refine_ls_number_reflns 1196
_refine_ls_number_restraints 0
_refine_ls_restrained_S_all 0.923
_refine_ls_R_factor_all 0.1028
_refine_ls_R_factor_gt 0.0600
_refine_ls_shift/su_max 0.000
_refine_ls_shift/su_mean 0.000
_refine_ls_structure_factor_coef Fsqd
_refine_ls_weighting_details 'calc w=1/[\s^2^(Fo^2^)+(0.1134P)^2^+0.0000P] where P=(Fo^2^+2Fc^2^)/3'
_refine_ls_weighting_scheme calc
_refine_ls_wR_factor_gt 0.1541
_refine_ls_wR_factor_ref 0.1740
_reflns_number_gt 722
_reflns_number_total 1196
_reflns_threshold_expression >2sigma(I)
_cod_data_source_file ic0352046si20040212_051426_3.cif
_cod_data_source_block '[V(tdci)2H-1]Cl3x15H2O'
_cod_depositor_comments
;
The following automatic conversions were performed:

data name '_atom_site_symetry_multiplicity' was replaced with
'_atom_site_symmetry_multiplicity' as specified in the replacement
file 'data/replacement-values/replacement_tags.lst'.

Automatic conversion script
Id: cif_correct_tags 9268 2022-04-12 08:56:07Z antanas 
;
_cod_original_sg_symbol_H-M 'R -3'
_cod_database_code 4310993

loop_
_symmetry_equiv_pos_as_xyz
'x, y, z'
'-y, x-y, z'
'-x+y, -x, z'
'x+2/3, y+1/3, z+1/3'
'-y+2/3, x-y+1/3, z+1/3'
'-x+y+2/3, -x+1/3, z+1/3'
'x+1/3, y+2/3, z+2/3'
'-y+1/3, x-y+2/3, z+2/3'
'-x+y+1/3, -x+2/3, z+2/3'
'-x, -y, -z'
'y, -x+y, -z'
'x-y, x, -z'
'-x+2/3, -y+1/3, -z+1/3'
'y+2/3, -x+y+1/3, -z+1/3'
'x-y+2/3, x+1/3, -z+1/3'
'-x+1/3, -y+2/3, -z+2/3'
'y+1/3, -x+y+2/3, -z+2/3'
'x-y+1/3, x+2/3, -z+2/3'

loop_
_atom_site_label
_atom_site_type_symbol
_atom_site_fract_x
_atom_site_fract_y
_atom_site_fract_z
_atom_site_U_iso_or_equiv
_atom_site_adp_type
_atom_site_occupancy
_atom_site_symmetry_multiplicity
_atom_site_calc_flag
_atom_site_refinement_flags
_atom_site_disorder_assembly
_atom_site_disorder_group
V1 V 0.0000 0.0000 0.0000 0.0306(6) Uani 1 6 d S . .
O1 O -0.02862(17) -0.10007(17) 0.08666(19) 0.0201(7) Uani 1 1 d . . .
N1 N -0.1854(2) -0.1325(2) 0.2013(3) 0.0242(9) Uani 1 1 d . . .
C5 C -0.2523(3) -0.1065(3) 0.2284(4) 0.0357(12) Uani 1 1 d . . .
H5A H -0.3093 -0.1497 0.2017 0.054 Uiso 1 1 calc R . .
H5B H -0.2349 -0.0493 0.1996 0.054 Uiso 1 1 calc R . .
H5C H -0.2559 -0.1038 0.3015 0.054 Uiso 1 1 calc R . .
C9 C -0.0080(3) 0.2154(3) 0.2417(4) 0.0398(13) Uani 1 1 d . . .
H9A H -0.0680 0.1736 0.2222 0.060 Uiso 1 1 calc R . .
H9B H 0.0085 0.2728 0.2141 0.060 Uiso 1 1 calc R . .
H9C H -0.0039 0.2190 0.3150 0.060 Uiso 1 1 calc R . .
C1 C 0.0261(3) 0.0927(2) 0.2345(3) 0.0209(9) Uani 1 1 d . . .
H1 H 0.0254 0.0906 0.3094 0.025 Uiso 1 1 calc R . .
C3 C 0.0939(3) 0.0667(3) 0.1952(3) 0.0214(10) Uani 1 1 d . . .
H3 H 0.1524 0.1085 0.2237 0.026 Uiso 1 1 calc R . .
O3 O -0.1880(2) 0.0602(2) -0.0027(3) 0.0340(9) Uani 1 1 d . . .
O4 O -0.1030(3) 0.2446(3) 0.0181(4) 0.0516(12) Uani 1 1 d . . .
H1N H -0.186(3) -0.135(3) 0.150(3) 0.010 Uiso 1 1 d . . .
Cl1 Cl 0.0152(7) 0.1744(7) 0.5170(7) 0.0731(17) Uani 0.50 1 d P . .
O5 O 0.0362(19) 0.1929(19) 0.528(2) 0.106(11) Uani 0.50 1 d P . .
H11 H -0.167(3) 0.048(3) 0.022(3) 0.002(14) Uiso 1 1 d . . .
H12 H -0.049(6) 0.255(5) 0.009(6) 0.09(3) Uiso 1 1 d . . .
H14 H -0.108(3) 0.257(3) -0.024(4) 0.006(16) Uiso 1 1 d . . .

loop_
_atom_site_aniso_label
_atom_site_aniso_U_11
_atom_site_aniso_U_22
_atom_site_aniso_U_33
_atom_site_aniso_U_23
_atom_site_aniso_U_13
_atom_site_aniso_U_12
V1 0.0314(8) 0.0314(8) 0.0291(11) 0.000 0.000 0.0157(4)
O1 0.0206(15) 0.0206(15) 0.0201(15) -0.0015(11) -0.0016(11) 0.0111(12)
N1 0.026(2) 0.024(2) 0.0198(19) 0.0026(17) 0.0034(17) 0.0109(16)
C5 0.024(2) 0.043(3) 0.040(3) -0.002(2) 0.004(2) 0.016(2)
C9 0.046(3) 0.036(3) 0.047(3) 0.000(2) 0.011(2) 0.028(2)
C1 0.027(2) 0.018(2) 0.018(2) -0.0010(16) -0.0007(17) 0.0106(18)
C3 0.021(2) 0.024(2) 0.018(2) -0.0008(17) -0.0023(16) 0.0098(18)
O3 0.033(2) 0.046(2) 0.035(2) 0.0026(16) -0.0037(16) 0.0287(18)
O4 0.052(3) 0.055(3) 0.056(3) -0.002(2) -0.002(2) 0.033(2)
Cl1 0.075(4) 0.064(5) 0.057(3) -0.015(3) -0.003(3) 0.017(5)
O5 0.092(17) 0.054(12) 0.103(15) -0.033(8) -0.026(9) -0.015(9)

loop_
_atom_type_symbol
_atom_type_description
_atom_type_scat_dispersion_real
_atom_type_scat_dispersion_imag
_atom_type_scat_source
C C 0.0033 0.0016 'International Tables Vol C Tables 4.2.6.8 and 6.1.1.4'
H H 0.0000 0.0000 'International Tables Vol C Tables 4.2.6.8 and 6.1.1.4'
N N 0.0061 0.0033 'International Tables Vol C Tables 4.2.6.8 and 6.1.1.4'
O O 0.0106 0.0060 'International Tables Vol C Tables 4.2.6.8 and 6.1.1.4'
V V 0.3005 0.5294 'International Tables Vol C Tables 4.2.6.8 and 6.1.1.4'
Cl Cl 0.1484 0.1585 'International Tables Vol C Tables 4.2.6.8 and 6.1.1.4'

loop_
_geom_angle_atom_site_label_1
_geom_angle_atom_site_label_2
_geom_angle_atom_site_label_3
_geom_angle
_geom_angle_site_symmetry_1
_geom_angle_site_symmetry_3
_geom_angle_publ_flag
O1 V1 O1 88.73(11) 3 2 ?
O1 V1 O1 91.27(11) 3 11 ?
O1 V1 O1 180.0(3) 2 11 ?
O1 V1 O1 91.27(11) 3 10 ?
O1 V1 O1 91.27(11) 2 10 ?
O1 V1 O1 88.73(11) 11 10 ?
O1 V1 O1 88.73(11) 3 . ?
O1 V1 O1 88.73(11) 2 . ?
O1 V1 O1 91.27(11) 11 . ?
O1 V1 O1 180.00(19) 10 . ?
O1 V1 O1 180.00(13) 3 12 ?
O1 V1 O1 91.27(11) 2 12 ?
O1 V1 O1 88.73(11) 11 12 ?
O1 V1 O1 88.73(11) 10 12 ?
O1 V1 O1 91.27(11) . 12 ?
C3 O1 V1 122.2(2) 3 . ?
C5 N1 C9 109.0(3) . 2 ?
C5 N1 C1 113.8(3) . 2 ?
C9 N1 C1 112.3(3) 2 2 ?
N1 C1 C3 110.3(3) 3 2 ?
N1 C1 C3 110.2(3) 3 . ?
C3 C1 C3 110.3(4) 2 . ?
O1 C3 C1 111.9(3) 2 3 ?
O1 C3 C1 111.2(3) 2 . ?
C1 C3 C1 108.4(4) 3 . ?

loop_
_geom_bond_atom_site_label_1
_geom_bond_atom_site_label_2
_geom_bond_distance
_geom_bond_site_symmetry_2
_geom_bond_publ_flag
V1 O1 1.921(3) 3 ?
V1 O1 1.921(3) 2 ?
V1 O1 1.921(3) 11 ?
V1 O1 1.921(3) 10 ?
V1 O1 1.921(3) . ?
V1 O1 1.921(3) 12 ?
O1 C3 1.423(5) 3 ?
N1 C5 1.485(6) . ?
N1 C9 1.490(6) 2 ?
N1 C1 1.501(5) 2 ?
C9 N1 1.490(6) 3 ?
C1 N1 1.501(5) 3 ?
C1 C3 1.525(6) 2 ?
C1 C3 1.544(6) . ?
C3 O1 1.423(5) 2 ?
C3 C1 1.525(6) 3 ?
